data_4080427
loop_
_publ_author_name
'Aznar, Rosario'
'Grabulosa, Arnald'
'Mannu, Alberto'
'Muller, Guillermo'
'Sainz, Daniel'
'Moreno, Virtudes'
'Font-Bardia, Merc\`e'
'Calvet, Teresa'
'Lorenzo, Julia'

_publ_section_title
;
 [RuCl2(\h6-p-cymene)(P*)] and [RuCl2(\k-P*-\h6-arene)] Complexes
 ContainingP-Stereogenic Phosphines. Activity in Transfer Hydrogenation
 and Interactions with DNA
;
_journal_issue 8
_journal_name_full Organometallics
_journal_page_first 2344
_journal_paper_doi 10.1021/om3012294
_journal_volume 32
_journal_year 2013
_chemical_absolute_configuration ad
_chemical_compound_source 'synthesis as described'
_chemical_formula_moiety 'C19 H25 Cl2 P1 Ru1'
_chemical_formula_sum 'C19 H25 Cl2 P Ru'
_chemical_formula_weight 456.33
_chemical_name_systematic
;
 ?
;
_space_group_IT_number 144
_symmetry_cell_setting trigonal
_symmetry_Int_Tables_number 144
_symmetry_space_group_name_Hall 'P 31'
_symmetry_space_group_name_H-M 'P 31'
_atom_sites_solution_hydrogens geom
_atom_sites_solution_primary direct
_atom_sites_solution_secondary difmap
_audit_conform_dict_location ftp://ftp.iucr.org/pub/cif_core.dic
_audit_conform_dict_name cif_core.dic
_audit_conform_dict_version 2.3
_audit_creation_date 2007-12-10T17:20:05-00:00
_audit_creation_method 'WinGX routine CIF_UPDATE'
_cell_angle_alpha 90
_cell_angle_beta 90
_cell_angle_gamma 120
_cell_formula_units_Z 3
_cell_length_a 11.8450(4)
_cell_length_b 11.8450(4)
_cell_length_c 11.7329(9)
_cell_measurement_reflns_used 1958
_cell_measurement_temperature 100(2)
_cell_measurement_theta_max 25.01
_cell_measurement_theta_min 2.63
_cell_measurement_wavelength 0.71073
_cell_volume 1425.63(13)
_computing_cell_refinement 'APPEX2 (BRUKER AXS, 2005)'
_computing_data_collection 'APPEX2 (BRUKER AXS, 2005)'
_computing_data_reduction 'APPEX2 (BRUKER AXS, 2005)'
_computing_molecular_graphics 'Ortep-3 for Windows (Farrugia, 1997)'
_computing_publication_material 'WinGX publication routines (Farrugia, 1999)'
_computing_structure_refinement 'SHELXL-97 (Sheldrick, 1997)'
_computing_structure_solution 'DIRDIF-99  (Beurskens et all, 1999)'
_diffrn_ambient_temperature 100(2)
_diffrn_measured_fraction_theta_full 1
_diffrn_measured_fraction_theta_max 1
_diffrn_measurement_device 'four-circle diffractometer'
_diffrn_measurement_device_type 'BRUKER APPEX-II CCD'
_diffrn_measurement_method 'omega and phi scans'
_diffrn_radiation_monochromator graphite
_diffrn_radiation_probe x-ray
_diffrn_radiation_source 'fine-focus sealed tube'
_diffrn_radiation_type MoK\a
_diffrn_radiation_wavelength 0.7107
_diffrn_reflns_av_R_equivalents 0.0431
_diffrn_reflns_av_unetI/netI 0.0442
_diffrn_reflns_limit_h_max 7
_diffrn_reflns_limit_h_min -14
_diffrn_reflns_limit_k_max 14
_diffrn_reflns_limit_k_min 0
_diffrn_reflns_limit_l_max 14
_diffrn_reflns_limit_l_min -14
_diffrn_reflns_number 14063
_diffrn_reflns_theta_full 26.33
_diffrn_reflns_theta_max 26.33
_diffrn_reflns_theta_min 1.99
_exptl_absorpt_coefficient_mu 1.187
_exptl_absorpt_correction_T_max 0.960
_exptl_absorpt_correction_T_min 0.714
_exptl_absorpt_correction_type multi-scan
_exptl_absorpt_process_details 'BRUKER SADABS'
_exptl_crystal_colour red
_exptl_crystal_density_diffrn 1.595
_exptl_crystal_density_method 'not measured'
_exptl_crystal_description Needle
_exptl_crystal_F_000 696
_exptl_crystal_size_max 0.43
_exptl_crystal_size_mid 0.04
_exptl_crystal_size_min 0.03
_refine_diff_density_max 0.368
_refine_diff_density_min -0.513
_refine_diff_density_rms 0.074
_refine_ls_abs_structure_details 'Flack H D (1983), Acta Cryst. A39, 876-881'
_refine_ls_abs_structure_Flack -0.05(4)
_refine_ls_extinction_method none
_refine_ls_goodness_of_fit_ref 1.031
_refine_ls_hydrogen_treatment constr
_refine_ls_matrix_type full
_refine_ls_number_parameters 231
_refine_ls_number_reflns 3873
_refine_ls_number_restraints 106
_refine_ls_restrained_S_all 1.026
_refine_ls_R_factor_all 0.0389
_refine_ls_R_factor_gt 0.0327
_refine_ls_shift/su_max 0.001
_refine_ls_shift/su_mean 0
_refine_ls_structure_factor_coef Fsqd
_refine_ls_weighting_details 'calc w=1/[\s^2^(Fo^2^)+(0.0247P)^2^+1.2785P] where P=(Fo^2^+2Fc^2^)/3'
_refine_ls_weighting_scheme calc
_refine_ls_wR_factor_gt 0.0634
_refine_ls_wR_factor_ref 0.0656
_reflns_number_gt 3503
_reflns_number_total 3873
_reflns_threshold_expression >2sigma(I)
_cod_data_source_file om3012294_si_002.cif
_cod_data_source_block 7l
_cod_depositor_comments
;
The following automatic conversions were performed:
'_diffrn_radiation_monochromador' tag replaced with
'_diffrn_radiation_monochromator'.

Automatic conversion script
Id: cif_correct_tags 1440 2010-10-19 06:21:57Z saulius 
;
_cod_database_code 4080427

loop_
_symmetry_equiv_pos_as_xyz
'x, y, z'
'-y, x-y, z+1/3'
'-x+y, -x, z+2/3'

loop_
_atom_site_label
_atom_site_type_symbol
_atom_site_fract_x
_atom_site_fract_y
_atom_site_fract_z
_atom_site_U_iso_or_equiv
_atom_site_adp_type
_atom_site_occupancy
_atom_site_symmetry_multiplicity
_atom_site_calc_flag
_atom_site_refinement_flags
_atom_site_disorder_assembly
_atom_site_disorder_group
Ru1 Ru 0.97548(3) 0.76603(3) 0.99612(2) 0.01922(8) Uani 1 1 d . A .
Cl2 Cl 1.13190(11) 0.75387(11) 1.11847(9) 0.0272(2) Uani 1 1 d . . .
Cl3 Cl 1.14452(12) 0.98131(11) 0.94449(9) 0.0316(3) Uani 1 1 d . . .
P1 P 1.02743(11) 0.68900(11) 0.83177(9) 0.0217(2) Uani 1 1 d . . .
C1 C 0.8658(19) 0.5800(17) 0.7669(14) 0.020(2) Uani 0.552(5) 1 d P A 1
H1A H 0.8392 0.6307 0.7179 0.024 Uiso 0.552(5) 1 calc PR A 1
H1B H 0.8693 0.5126 0.7196 0.024 Uiso 0.552(5) 1 calc PR A 1
C2 C 0.7678(8) 0.5156(8) 0.8662(6) 0.0246(14) Uani 0.552(5) 1 d P A 1
H2 H 0.7865 0.4519 0.9055 0.03 Uiso 0.552(5) 1 calc PR A 1
C3 C 0.785(3) 0.6194(13) 0.9500(10) 0.018(2) Uani 0.552(5) 1 d PD A 1
C4 C 0.8077(9) 0.6042(9) 1.0666(9) 0.0236(14) Uani 0.552(5) 1 d PD A 1
H4 H 0.8008 0.5251 1.0927 0.028 Uiso 0.552(5) 1 calc PR A 1
C5 C 0.8414(9) 0.7112(12) 1.1454(7) 0.0268(12) Uani 0.552(5) 1 d PD A 1
H5 H 0.8551 0.7025 1.2239 0.032 Uiso 0.552(5) 1 calc PR A 1
C6 C 0.8533(11) 0.8284(11) 1.1028(9) 0.028(2) Uani 0.552(5) 1 d PD A 1
H6 H 0.8728 0.8981 1.1537 0.034 Uiso 0.552(5) 1 calc PR A 1
C7 C 0.8373(9) 0.8430(9) 0.9892(8) 0.0268(12) Uani 0.552(5) 1 d PD A 1
H7 H 0.8576 0.9261 0.9605 0.032 Uiso 0.552(5) 1 calc PR A 1
C8 C 0.7908(11) 0.7357(9) 0.9145(8) 0.0236(14) Uani 0.552(5) 1 d PD A 1
H8 H 0.7633 0.7419 0.8399 0.028 Uiso 0.552(5) 1 calc PR A 1
C9 C 0.6294(13) 0.4434(14) 0.820(2) 0.033(3) Uani 0.552(5) 1 d PDU A 1
C10 C 0.5674(9) 0.5005(10) 0.7584(10) 0.0384(14) Uani 0.552(5) 1 d PDU A 1
H10 H 0.6128 0.5908 0.7406 0.046 Uiso 0.552(5) 1 calc PR A 1
C11 C 0.4341(9) 0.4183(10) 0.7239(8) 0.0373(14) Uani 0.552(5) 1 d PDU A 1
H11 H 0.3923 0.4519 0.6771 0.045 Uiso 0.552(5) 1 calc PR A 1
C12 C 0.3654(12) 0.2859(11) 0.760(2) 0.039(2) Uani 0.552(5) 1 d PDU A 1
H12 H 0.2734 0.2356 0.7522 0.047 Uiso 0.552(5) 1 calc PR A 1
C13 C 0.4319(10) 0.2327(11) 0.8066(10) 0.0373(14) Uani 0.552(5) 1 d PDU A 1
H13 H 0.39 0.141 0.8173 0.045 Uiso 0.552(5) 1 calc PR A 1
C14 C 0.5585(10) 0.3089(11) 0.8381(14) 0.0384(14) Uani 0.552(5) 1 d PDU A 1
H14 H 0.6009 0.2686 0.8745 0.046 Uiso 0.552(5) 1 calc PR A 1
C1B C 0.870(3) 0.546(2) 0.7890(18) 0.020(2) Uani 0.448(5) 1 d P A 2
H1C H 0.8734 0.525 0.7078 0.024 Uiso 0.448(5) 1 calc PR A 2
H1D H 0.8522 0.4695 0.8358 0.024 Uiso 0.448(5) 1 calc PR A 2
C2B C 0.7646(10) 0.5821(10) 0.8073(8) 0.0246(14) Uani 0.448(5) 1 d P A 2
H2B H 0.7778 0.6492 0.749 0.03 Uiso 0.448(5) 1 calc PR A 2
C3B C 0.782(4) 0.6443(17) 0.9242(13) 0.018(2) Uani 0.448(5) 1 d PD A 2
C4B C 0.7903(12) 0.5786(10) 1.0226(11) 0.0236(14) Uani 0.448(5) 1 d PD A 2
H4B H 0.7686 0.4899 1.0189 0.028 Uiso 0.448(5) 1 calc PR A 2
C5B C 0.8317(12) 0.6495(14) 1.1273(9) 0.0268(12) Uani 0.448(5) 1 d PD A 2
H5B H 0.8446 0.61 1.1926 0.032 Uiso 0.448(5) 1 calc PR A 2
C6B C 0.8539(14) 0.7799(15) 1.1344(10) 0.028(2) Uani 0.448(5) 1 d PD A 2
H6B H 0.8736 0.8242 1.2055 0.034 Uiso 0.448(5) 1 calc PR A 2
C7B C 0.8464(12) 0.8389(11) 1.0377(11) 0.0268(12) Uani 0.448(5) 1 d PD A 2
H7B H 0.8628 0.9259 1.0421 0.032 Uiso 0.448(5) 1 calc PR A 2
C8B C 0.8154(14) 0.7760(10) 0.9319(10) 0.0236(14) Uani 0.448(5) 1 d PD A 2
H8B H 0.8166 0.8221 0.8652 0.028 Uiso 0.448(5) 1 calc PR A 2
C9B C 0.6225(16) 0.4642(17) 0.792(3) 0.033(3) Uani 0.448(5) 1 d PDU A 2
C10B C 0.5242(12) 0.4842(13) 0.7453(13) 0.0384(14) Uani 0.448(5) 1 d PDU A 2
H10B H 0.5435 0.5678 0.7189 0.046 Uiso 0.448(5) 1 calc PR A 2
C11B C 0.3932(11) 0.3738(13) 0.7384(11) 0.0373(14) Uani 0.448(5) 1 d PDU A 2
H11B H 0.3222 0.3837 0.7141 0.045 Uiso 0.448(5) 1 calc PR A 2
C12B C 0.3756(16) 0.2520(14) 0.769(3) 0.039(2) Uani 0.448(5) 1 d PDU A 2
H12B H 0.2946 0.1768 0.7513 0.047 Uiso 0.448(5) 1 calc PR A 2
C13B C 0.4662(12) 0.2351(14) 0.8218(13) 0.0373(14) Uani 0.448(5) 1 d PDU A 2
H13B H 0.446 0.1523 0.8512 0.045 Uiso 0.448(5) 1 calc PR A 2
C14B C 0.5900(13) 0.3415(13) 0.8322(17) 0.0384(14) Uani 0.448(5) 1 d PDU A 2
H14B H 0.6555 0.3302 0.8682 0.046 Uiso 0.448(5) 1 calc PR A 2
C15 C 1.0913(5) 0.8062(5) 0.7167(4) 0.0300(11) Uani 1 1 d . A .
H15A H 1.0913 0.762 0.6461 0.045 Uiso 1 1 calc R . .
H15B H 1.1807 0.874 0.7349 0.045 Uiso 1 1 calc R . .
H15C H 1.0367 0.846 0.7069 0.045 Uiso 1 1 calc R . .
C16 C 1.1288(5) 0.6105(4) 0.8335(4) 0.0272(10) Uani 1 1 d . A .
C17 C 1.0733(5) 0.5003(4) 0.9217(4) 0.0342(11) Uani 1 1 d . . .
H17A H 1.132 0.4649 0.9295 0.051 Uiso 1 1 calc R A .
H17B H 0.9873 0.4311 0.8967 0.051 Uiso 1 1 calc R . .
H17C H 1.065 0.5344 0.9954 0.051 Uiso 1 1 calc R . .
C18 C 1.1288(5) 0.5526(5) 0.7165(4) 0.0361(12) Uani 1 1 d . . .
H18A H 1.162 0.6218 0.6589 0.054 Uiso 1 1 calc R A .
H18B H 1.0397 0.4856 0.6967 0.054 Uiso 1 1 calc R . .
H18C H 1.1847 0.5135 0.7191 0.054 Uiso 1 1 calc R . .
C19 C 1.2677(4) 0.7125(5) 0.8658(4) 0.0319(11) Uani 1 1 d . . .
H19A H 1.2684 0.7443 0.9431 0.048 Uiso 1 1 calc R A .
H19B H 1.3005 0.7854 0.812 0.048 Uiso 1 1 calc R . .
H19C H 1.3235 0.6733 0.8632 0.048 Uiso 1 1 calc R . .

loop_
_atom_site_aniso_label
_atom_site_aniso_U_11
_atom_site_aniso_U_22
_atom_site_aniso_U_33
_atom_site_aniso_U_23
_atom_site_aniso_U_13
_atom_site_aniso_U_12
Ru1 0.01920(19) 0.02165(19) 0.01416(13) -0.00114(15) -0.00109(15) 0.00822(17)
Cl2 0.0325(6) 0.0276(6) 0.0225(5) -0.0042(4) -0.0110(5) 0.0158(5)
Cl3 0.0380(7) 0.0207(6) 0.0261(5) 0.0007(4) -0.0008(5) 0.0073(5)
P1 0.0171(6) 0.0274(6) 0.0168(5) -0.0034(4) -0.0004(4) 0.0083(5)
C1 0.022(3) 0.032(9) 0.010(7) 0.000(5) -0.005(4) 0.017(5)
C2 0.024(3) 0.026(4) 0.020(3) 0.003(2) -0.002(3) 0.010(3)
C3 0.018(3) 0.025(6) 0.015(6) 0.002(5) -0.004(6) 0.014(5)
C4 0.014(3) 0.018(4) 0.027(3) -0.002(3) -0.010(3) -0.001(3)
C5 0.035(2) 0.037(3) 0.014(3) 0.000(3) 0.003(2) 0.023(3)
C6 0.033(3) 0.051(7) 0.017(5) -0.010(5) -0.008(4) 0.033(5)
C7 0.035(2) 0.037(3) 0.014(3) 0.000(3) 0.003(2) 0.023(3)
C8 0.014(3) 0.018(4) 0.027(3) -0.002(3) -0.010(3) -0.001(3)
C9 0.017(3) 0.050(4) 0.020(13) -0.022(4) -0.002(3) 0.007(3)
C10 0.022(4) 0.049(3) 0.029(2) -0.022(3) -0.006(3) 0.006(3)
C11 0.012(4) 0.064(3) 0.020(2) -0.012(2) -0.002(2) 0.007(3)
C12 0.019(3) 0.042(5) 0.045(5) -0.029(7) 0.000(3) 0.007(4)
C13 0.012(4) 0.064(3) 0.020(2) -0.012(2) -0.002(2) 0.007(3)
C14 0.022(4) 0.049(3) 0.029(2) -0.022(3) -0.006(3) 0.006(3)
C1B 0.022(3) 0.032(9) 0.010(7) 0.000(5) -0.005(4) 0.017(5)
C2B 0.024(3) 0.026(4) 0.020(3) 0.003(2) -0.002(3) 0.010(3)
C3B 0.018(3) 0.025(6) 0.015(6) 0.002(5) -0.004(6) 0.014(5)
C4B 0.014(3) 0.018(4) 0.027(3) -0.002(3) -0.010(3) -0.001(3)
C5B 0.035(2) 0.037(3) 0.014(3) 0.000(3) 0.003(2) 0.023(3)
C6B 0.033(3) 0.051(7) 0.017(5) -0.010(5) -0.008(4) 0.033(5)
C7B 0.035(2) 0.037(3) 0.014(3) 0.000(3) 0.003(2) 0.023(3)
C8B 0.014(3) 0.018(4) 0.027(3) -0.002(3) -0.010(3) -0.001(3)
C9B 0.017(3) 0.050(4) 0.020(13) -0.022(4) -0.002(3) 0.007(3)
C10B 0.022(4) 0.049(3) 0.029(2) -0.022(3) -0.006(3) 0.006(3)
C11B 0.012(4) 0.064(3) 0.020(2) -0.012(2) -0.002(2) 0.007(3)
C12B 0.019(3) 0.042(5) 0.045(5) -0.029(7) 0.000(3) 0.007(4)
C13B 0.012(4) 0.064(3) 0.020(2) -0.012(2) -0.002(2) 0.007(3)
C14B 0.022(4) 0.049(3) 0.029(2) -0.022(3) -0.006(3) 0.006(3)
C15 0.036(3) 0.047(3) 0.019(2) 0.002(2) 0.0015(19) 0.030(2)
C16 0.031(3) 0.024(2) 0.027(2) 0.0003(19) 0.0045(19) 0.014(2)
C17 0.050(3) 0.022(2) 0.031(3) 0.000(2) 0.000(2) 0.018(2)
C18 0.037(3) 0.043(3) 0.034(3) -0.010(2) 0.002(2) 0.024(3)
C19 0.024(2) 0.037(3) 0.036(3) 0.006(2) 0.000(2) 0.017(2)

loop_
_atom_type_symbol
_atom_type_description
_atom_type_scat_dispersion_real
_atom_type_scat_dispersion_imag
_atom_type_scat_source
C C 0.0033 0.0016 'International Tables Vol C Tables 4.2.6.8 and 6.1.1.4'
H H 0 0 'International Tables Vol C Tables 4.2.6.8 and 6.1.1.4'
Cl Cl 0.1484 0.1585 'International Tables Vol C Tables 4.2.6.8 and 6.1.1.4'
O O 0.0106 0.006 'International Tables Vol C Tables 4.2.6.8 and 6.1.1.4'
P P 0.1023 0.0942 'International Tables Vol C Tables 4.2.6.8 and 6.1.1.4'
Ru Ru -1.2594 0.8363 'International Tables Vol C Tables 4.2.6.8 and 6.1.1.4'

loop_
_geom_angle_atom_site_label_1
_geom_angle_atom_site_label_2
_geom_angle_atom_site_label_3
_geom_angle
C8B Ru1 C3 48.1(5)
C8B Ru1 C4 74.1(4)
C3 Ru1 C4 39.2(4)
C8B Ru1 C7B 38.4(4)
C3 Ru1 C7B 73.0(6)
C4 Ru1 C7B 75.0(4)
C8B Ru1 C3B 38.5(4)
C3 Ru1 C3B 11.5(5)
C4 Ru1 C3B 49.6(6)
C7B Ru1 C3B 68.4(7)
C8B Ru1 C5B 81.3(5)
C3 Ru1 C5B 59.3(5)
C4 Ru1 C5B 22.6(3)
C7B Ru1 C5B 67.1(4)
C3B Ru1 C5B 68.1(6)
C8B Ru1 C4B 68.8(4)
C3 Ru1 C4B 26.3(4)
C4 Ru1 C4B 15.1(3)
C7B Ru1 C4B 79.9(4)
C3B Ru1 C4B 37.6(4)
C5B Ru1 C4B 37.7(3)
C8B Ru1 C6B 67.8(4)
C3 Ru1 C6B 77.5(6)
C4 Ru1 C6B 55.6(4)
C7B Ru1 C6B 36.1(3)
C3B Ru1 C6B 80.1(7)
C5B Ru1 C6B 37.8(3)
C4B Ru1 C6B 67.8(4)
C8B Ru1 C5 76.5(4)
C3 Ru1 C5 69.5(5)
C4 Ru1 C5 38.9(3)
C7B Ru1 C5 52.7(4)
C3B Ru1 C5 75.6(7)
C5B Ru1 C5 18.5(3)
C4B Ru1 C5 53.0(4)
C6B Ru1 C5 19.7(3)
C8B Ru1 C7 25.6(4)
C3 Ru1 C7 68.2(5)
C4 Ru1 C7 80.6(3)
C7B Ru1 C7 15.2(3)
C3B Ru1 C7 61.0(6)
C5B Ru1 C7 77.6(4)
C4B Ru1 C7 81.6(4)
C6B Ru1 C7 50.6(4)
C5 Ru1 C7 65.7(3)
C8B Ru1 C8 11.6(4)
C3 Ru1 C8 37.5(3)
C4 Ru1 C8 67.9(3)
C7B Ru1 C8 48.0(4)
C3B Ru1 C8 27.2(5)
C5B Ru1 C8 79.1(4)
C4B Ru1 C8 60.3(4)
C6B Ru1 C8 73.1(4)
C5 Ru1 C8 78.1(4)
C7 Ru1 C8 36.6(3)
C8B Ru1 C6 56.3(4)
C3 Ru1 C6 79.6(6)
C4 Ru1 C6 67.8(4)
C7B Ru1 C6 20.0(3)
C3B Ru1 C6 78.6(7)
C5B Ru1 C6 53.5(4)
C4B Ru1 C6 77.3(4)
C6B Ru1 C6 17.4(3)
C5 Ru1 C6 36.4(3)
C7 Ru1 C6 35.1(3)
C8 Ru1 C6 64.1(4)
C15 P1 C16 105.4(2)
C15 P1 C1B 110.0(6)
C16 P1 C1B 98.8(6)
C15 P1 C1 96.8(4)
C16 P1 C1 111.0(5)
C15 P1 Ru1 113.95(16)
C16 P1 Ru1 123.31(14)
C1B P1 Ru1 103.8(8)
C1 P1 Ru1 103.2(6)
C2 C1 P1 107.0(10)
C2 C1 H1A 110.3
P1 C1 H1A 110.3
C2 C1 H1B 110.3
P1 C1 H1B 110.3
H1A C1 H1B 108.6
C3 C2 C9 111.2(16)
C3 C2 C1 109.1(12)
C9 C2 C1 109.9(13)
C3 C2 H2 108.9
C9 C2 H2 108.9
C1 C2 H2 108.9
C8 C3 C4 119.2(9)
C8 C3 C2 121.7(8)
C4 C3 C2 118.9(9)
C8 C3 Ru1 76.2(10)
C4 C3 Ru1 70.6(9)
C2 C3 Ru1 119.4(16)
C3 C4 C5 119.3(8)
C3 C4 Ru1 70.2(11)
C5 C4 Ru1 74.7(5)
C3 C4 H4 120.4
C5 C4 H4 120.4
Ru1 C4 H4 126.6
C6 C5 C4 118.7(7)
C6 C5 Ru1 74.3(6)
C4 C5 Ru1 66.4(5)
C6 C5 H5 120.7
C4 C5 H5 120.7
Ru1 C5 H5 131.1
C7 C6 C5 121.1(8)
C7 C6 Ru1 70.1(6)
C5 C6 Ru1 69.3(5)
C7 C6 H6 119.5
C5 C6 H6 119.5
Ru1 C6 H6 134.8
C6 C7 C8 120.5(8)
C6 C7 Ru1 74.8(6)
C8 C7 Ru1 72.0(6)
C6 C7 H7 119.7
C8 C7 H7 119.7
Ru1 C7 H7 125.2
C3 C8 C7 120.3(8)
C3 C8 Ru1 66.3(11)
C7 C8 Ru1 71.4(5)
C3 C8 H8 119.8
C7 C8 H8 119.8
Ru1 C8 H8 136.5
C14 C9 C10 117.5(9)
C14 C9 C2 116.8(9)
C10 C9 C2 125.6(10)
C9 C10 C11 118.4(9)
C9 C10 H10 120.8
C11 C10 H10 120.8
C12 C11 C10 119.4(9)
C12 C11 H11 120.3
C10 C11 H11 120.3
C13 C12 C11 119.4(10)
C13 C12 H12 120.3
C11 C12 H12 120.3
C12 C13 C14 120.6(10)
C12 C13 H13 119.7
C14 C13 H13 119.7
C13 C14 C9 123.4(11)
C13 C14 H14 118.3
C9 C14 H14 118.3
C2B C1B P1 107.4(13)
C2B C1B H1C 110.2
P1 C1B H1C 110.2
C2B C1B H1D 110.2
P1 C1B H1D 110.2
H1C C1B H1D 108.5
C3B C2B C1B 109.1(16)
C3B C2B C9B 111(2)
C1B C2B C9B 113.7(16)
C3B C2B H2B 107.6
C1B C2B H2B 107.6
C9B C2B H2B 107.6
C8B C3B C4B 119.8(11)
C8B C3B C2B 119.3(12)
C4B C3B C2B 119.9(12)
C8B C3B Ru1 67.9(12)
C4B C3B Ru1 73.3(12)
C2B C3B Ru1 121(2)
C3B C4B C5B 118.3(10)
C3B C4B Ru1 69.1(14)
C5B C4B Ru1 69.9(6)
C3B C4B H4B 120.9
C5B C4B H4B 120.9
Ru1 C4B H4B 133
C4B C5B C6B 120.5(9)
C4B C5B Ru1 72.4(6)
C6B C5B Ru1 72.4(7)
C4B C5B H5B 119.7
C6B C5B H5B 119.7
Ru1 C5B H5B 127.6
C7B C6B C5B 118.8(9)
C7B C6B Ru1 68.9(7)
C5B C6B Ru1 69.9(6)
C7B C6B H6B 120.6
C5B C6B H6B 120.6
Ru1 C6B H6B 133.7
C6B C7B C8B 122.3(10)
C6B C7B Ru1 75.0(8)
C8B C7B Ru1 68.6(7)
C6B C7B H7B 118.9
C8B C7B H7B 118.9
Ru1 C7B H7B 130.2
C7B C8B C3B 120.0(10)
C7B C8B Ru1 73.0(7)
C3B C8B Ru1 73.7(14)
C7B C8B H8B 120
C3B C8B H8B 120
Ru1 C8B H8B 125
C14B C9B C10B 119.2(12)
C14B C9B C2B 120.4(11)
C10B C9B C2B 120.2(12)
C9B C10B C11B 118.2(12)
C9B C10B H10B 120.9
C11B C10B H10B 120.9
C12B C11B C10B 117.2(12)
C12B C11B H11B 121.4
C10B C11B H11B 121.4
C13B C12B C11B 123.8(13)
C13B C12B H12B 118.1
C11B C12B H12B 118.1
C12B C13B C14B 118.0(13)
C12B C13B H13B 121
C14B C13B H13B 121
C13B C14B C9B 122.6(13)
C13B C14B H14B 118.7
C9B C14B H14B 118.7
P1 C15 H15A 109.5
P1 C15 H15B 109.5
H15A C15 H15B 109.5
P1 C15 H15C 109.5
H15A C15 H15C 109.5
H15B C15 H15C 109.5
C19 C16 C17 109.9(4)
C19 C16 C18 109.6(4)
C17 C16 C18 108.6(4)
C19 C16 P1 108.6(3)
C17 C16 P1 109.0(3)
C18 C16 P1 111.1(3)
C16 C17 H17A 109.5
C16 C17 H17B 109.5
H17A C17 H17B 109.5
C16 C17 H17C 109.5
H17A C17 H17C 109.5
H17B C17 H17C 109.5
C16 C18 H18A 109.5
C16 C18 H18B 109.5
H18A C18 H18B 109.5
C16 C18 H18C 109.5
H18A C18 H18C 109.5
H18B C18 H18C 109.5
C16 C19 H19A 109.5
C16 C19 H19B 109.5
H19A C19 H19B 109.5
C16 C19 H19C 109.5
H19A C19 H19C 109.5
H19B C19 H19C 109.5

loop_
_geom_bond_atom_site_label_1
_geom_bond_atom_site_label_2
_geom_bond_distance
Ru1 C8B 2.098(14)
Ru1 C3 2.12(2)
Ru1 C4 2.121(10)
Ru1 C7B 2.154(12)
Ru1 C3B 2.17(3)
Ru1 C5B 2.196(11)
Ru1 C4B 2.229(12)
Ru1 C6B 2.229(13)
Ru1 C5 2.232(9)
Ru1 C7 2.238(9)
Ru1 C8 2.246(11)
Ru1 C6 2.297(10)
P1 C15 1.809(4)
P1 C16 1.850(5)
P1 C1B 1.85(3)
P1 C1 1.85(2)
C1 C2 1.550(19)
C1 H1A 0.99
C1 H1B 0.99
C2 C3 1.506(14)
C2 C9 1.521(13)
C2 H2 1
C3 C8 1.408(10)
C3 C4 1.423(11)
C4 C5 1.453(11)
C4 H4 0.95
C5 C6 1.415(11)
C5 H5 0.95
C6 C7 1.369(10)
C6 H6 0.95
C7 C8 1.410(10)
C7 H7 0.95
C8 H8 0.95
C9 C14 1.397(11)
C9 C10 1.419(11)
C10 C11 1.437(10)
C10 H10 0.95
C11 C12 1.425(12)
C11 H11 0.95
C12 C13 1.344(11)
C12 H12 0.95
C13 C14 1.359(10)
C13 H13 0.95
C14 H14 0.95
C1B C2B 1.52(2)
C1B H1C 0.99
C1B H1D 0.99
C2B C3B 1.522(17)
C2B C9B 1.570(17)
C2B H2B 1
C3B C8B 1.409(13)
C3B C4B 1.421(12)
C4B C5B 1.429(11)
C4B H4B 0.95
C5B C6B 1.433(12)
C5B H5B 0.95
C6B C7B 1.359(12)
C6B H6B 0.95
C7B C8B 1.399(12)
C7B H7B 0.95
C8B H8B 0.95
C9B C14B 1.387(13)
C9B C10B 1.410(13)
C10B C11B 1.448(12)
C10B H10B 0.95
C11B C12B 1.397(13)
C11B H11B 0.95
C12B C13B 1.338(13)
C12B H12B 0.95
C13B C14B 1.380(12)
C13B H13B 0.95
C14B H14B 0.95
C15 H15A 0.98
C15 H15B 0.98
C15 H15C 0.98
C16 C19 1.524(6)
C16 C17 1.533(6)
C16 C18 1.535(6)
C17 H17A 0.98
C17 H17B 0.98
C17 H17C 0.98
C18 H18A 0.98
C18 H18B 0.98
C18 H18C 0.98
C19 H19A 0.98
C19 H19B 0.98
C19 H19C 0.98

loop_
_geom_torsion_atom_site_label_1
_geom_torsion_atom_site_label_2
_geom_torsion_atom_site_label_3
_geom_torsion_atom_site_label_4
_geom_torsion
C8B Ru1 P1 C15 68.7(3)
C3 Ru1 P1 C15 113.9(3)
C4 Ru1 P1 C15 144.5(3)
C7B Ru1 P1 C15 59.5(5)
C3B Ru1 P1 C15 102.3(4)
C5B Ru1 P1 C15 154.2(4)
C4B Ru1 P1 C15 137.7(3)
C6B Ru1 P1 C15 116.3(11)
C5 Ru1 P1 C15 147.2(5)
C7 Ru1 P1 C15 55.9(3)
C8 Ru1 P1 C15 77.4(3)
C6 Ru1 P1 C15 72.4(8)
C8B Ru1 P1 C16 -161.4(4)
C3 Ru1 P1 C16 -116.3(3)
C4 Ru1 P1 C16 -85.6(3)
C7B Ru1 P1 C16 -170.7(5)
C3B Ru1 P1 C16 -127.8(4)
C5B Ru1 P1 C16 -76.0(4)
C4B Ru1 P1 C16 -92.4(3)
C6B Ru1 P1 C16 -113.8(11)
C5 Ru1 P1 C16 -82.9(5)
C7 Ru1 P1 C16 -174.3(3)
C8 Ru1 P1 C16 -152.8(3)
C6 Ru1 P1 C16 -157.7(8)
C8B Ru1 P1 C1B -50.9(5)
C3 Ru1 P1 C1B -5.8(5)
C4 Ru1 P1 C1B 24.9(5)
C7B Ru1 P1 C1B -60.2(6)
C3B Ru1 P1 C1B -17.3(6)
C5B Ru1 P1 C1B 34.5(6)
C4B Ru1 P1 C1B 18.1(5)
C6B Ru1 P1 C1B -3.3(12)
C5 Ru1 P1 C1B 27.6(6)
C7 Ru1 P1 C1B -63.8(5)
C8 Ru1 P1 C1B -42.3(5)
C6 Ru1 P1 C1B -47.2(8)
C8B Ru1 P1 C1 -35.0(5)
C3 Ru1 P1 C1 10.2(4)
C4 Ru1 P1 C1 40.8(4)
C7B Ru1 P1 C1 -44.2(6)
C3B Ru1 P1 C1 -1.4(5)
C5B Ru1 P1 C1 50.5(5)
C4B Ru1 P1 C1 34.0(5)
C6B Ru1 P1 C1 12.6(11)
C5 Ru1 P1 C1 43.5(5)
C7 Ru1 P1 C1 -47.8(4)
C8 Ru1 P1 C1 -26.3(4)
C6 Ru1 P1 C1 -31.3(8)
C15 P1 C1 C2 -150.6(7)
C16 P1 C1 C2 100.0(9)
C1B P1 C1 C2 60(4)
Ru1 P1 C1 C2 -34.0(8)
P1 C1 C2 C3 48.1(11)
P1 C1 C2 C9 170.2(10)
C9 C2 C3 C8 -73(2)
C1 C2 C3 C8 48(2)
C9 C2 C3 C4 113(2)
C1 C2 C3 C4 -125.9(19)
C9 C2 C3 Ru1 -164.4(8)
C1 C2 C3 Ru1 -43.1(10)
C8B Ru1 C3 C8 7.1(8)
C4 Ru1 C3 C8 128.3(13)
C7B Ru1 C3 C8 41.3(8)
C3B Ru1 C3 C8 -23(5)
C5B Ru1 C3 C8 114.3(10)
C4B Ru1 C3 C8 143.1(18)
C6B Ru1 C3 C8 78.4(9)
C5 Ru1 C3 C8 97.1(9)
C7 Ru1 C3 C8 26.1(7)
C6 Ru1 C3 C8 60.8(8)
C8B Ru1 C3 C4 -121.1(12)
C7B Ru1 C3 C4 -86.9(8)
C3B Ru1 C3 C4 -151(6)
C5B Ru1 C3 C4 -14.0(6)
C4B Ru1 C3 C4 14.9(10)
C6B Ru1 C3 C4 -49.9(8)
C5 Ru1 C3 C4 -31.1(7)
C7 Ru1 C3 C4 -102.2(9)
C8 Ru1 C3 C4 -128.3(13)
C6 Ru1 C3 C4 -67.5(8)
C8B Ru1 C3 C2 126.0(10)
C4 Ru1 C3 C2 -112.9(10)
C7B Ru1 C3 C2 160.2(8)
C3B Ru1 C3 C2 96(6)
C5B Ru1 C3 C2 -126.8(9)
C4B Ru1 C3 C2 -98.0(13)
C6B Ru1 C3 C2 -162.7(8)
C5 Ru1 C3 C2 -144.0(8)
C7 Ru1 C3 C2 144.9(8)
C8 Ru1 C3 C2 118.9(12)
C6 Ru1 C3 C2 179.6(8)
C8 C3 C4 C5 -2(3)
C2 C3 C4 C5 172.0(14)
Ru1 C3 C4 C5 58.4(12)
C8 C3 C4 Ru1 -60.9(19)
C2 C3 C4 Ru1 114(2)
C8B Ru1 C4 C3 41.5(9)
C7B Ru1 C4 C3 81.4(9)
C3B Ru1 C4 C3 7.2(15)
C5B Ru1 C4 C3 147.4(14)
C4B Ru1 C4 C3 -25.9(16)
C6B Ru1 C4 C3 115.2(10)
C5 Ru1 C4 C3 129.6(10)
C7 Ru1 C4 C3 66.9(8)
C8 Ru1 C4 C3 31.1(8)
C6 Ru1 C4 C3 101.0(9)
C8B Ru1 C4 C5 -88.1(6)
C3 Ru1 C4 C5 -129.6(10)
C7B Ru1 C4 C5 -48.2(5)
C3B Ru1 C4 C5 -122.3(9)
C5B Ru1 C4 C5 17.8(9)
C4B Ru1 C4 C5 -155(2)
C6B Ru1 C4 C5 -14.4(5)
C7 Ru1 C4 C5 -62.6(5)
C8 Ru1 C4 C5 -98.5(6)
C6 Ru1 C4 C5 -28.5(5)
C3 C4 C5 C6 -1(2)
Ru1 C4 C5 C6 54.9(9)
C3 C4 C5 Ru1 -56.2(15)
C8B Ru1 C5 C6 -50.5(6)
C3 Ru1 C5 C6 -100.4(7)
C4 Ru1 C5 C6 -131.8(8)
C7B Ru1 C5 C6 -16.6(6)
C3B Ru1 C5 C6 -90.1(7)
C5B Ru1 C5 C6 -153.5(16)
C4B Ru1 C5 C6 -124.0(7)
C6B Ru1 C5 C6 10.7(12)
C7 Ru1 C5 C6 -25.9(5)
C8 Ru1 C5 C6 -62.3(6)
C8B Ru1 C5 C4 81.3(6)
C3 Ru1 C5 C4 31.4(6)
C7B Ru1 C5 C4 115.2(7)
C3B Ru1 C5 C4 41.6(6)
C5B Ru1 C5 C4 -21.7(12)
C4B Ru1 C5 C4 7.8(6)
C6B Ru1 C5 C4 142.4(14)
C7 Ru1 C5 C4 105.9(6)
C8 Ru1 C5 C4 69.5(5)
C6 Ru1 C5 C4 131.8(8)
C4 C5 C6 C7 -1.8(16)
Ru1 C5 C6 C7 49.3(10)
C4 C5 C6 Ru1 -51.2(8)
C8B Ru1 C6 C7 -20.7(6)
C3 Ru1 C6 C7 -66.8(6)
C4 Ru1 C6 C7 -105.9(6)
C7B Ru1 C6 C7 2.0(12)
C3B Ru1 C6 C7 -55.1(7)
C5B Ru1 C6 C7 -126.2(8)
C4B Ru1 C6 C7 -93.6(6)
C6B Ru1 C6 C7 -148(2)
C5 Ru1 C6 C7 -136.3(9)
C8 Ru1 C6 C7 -30.6(6)
C8B Ru1 C6 C5 115.6(7)
C3 Ru1 C6 C5 69.5(6)
C4 Ru1 C6 C5 30.4(5)
C7B Ru1 C6 C5 138.3(15)
C3B Ru1 C6 C5 81.2(7)
C5B Ru1 C6 C5 10.1(6)
C4B Ru1 C6 C5 42.7(6)
C6B Ru1 C6 C5 -12.0(15)
C7 Ru1 C6 C5 136.3(9)
C8 Ru1 C6 C5 105.7(6)
C5 C6 C7 C8 8.8(17)
Ru1 C6 C7 C8 57.8(9)
C5 C6 C7 Ru1 -49.0(10)
C8B Ru1 C7 C6 137.2(12)
C3 Ru1 C7 C6 103.3(7)
C4 Ru1 C7 C6 64.5(6)
C7B Ru1 C7 C6 -2.6(15)
C3B Ru1 C7 C6 113.3(10)
C5B Ru1 C7 C6 41.6(7)
C4B Ru1 C7 C6 79.7(7)
C6B Ru1 C7 C6 11.7(8)
C5 Ru1 C7 C6 26.7(6)
C8 Ru1 C7 C6 129.9(9)
C8B Ru1 C7 C8 7.3(11)
C3 Ru1 C7 C8 -26.6(7)
C4 Ru1 C7 C8 -65.5(6)
C7B Ru1 C7 C8 -133(2)
C3B Ru1 C7 C8 -16.7(8)
C5B Ru1 C7 C8 -88.3(6)
C4B Ru1 C7 C8 -50.2(6)
C6B Ru1 C7 C8 -118.2(8)
C5 Ru1 C7 C8 -103.2(6)
C6 Ru1 C7 C8 -129.9(9)
C4 C3 C8 C7 9(3)
C2 C3 C8 C7 -164.9(15)
Ru1 C3 C8 C7 -48.6(13)
C4 C3 C8 Ru1 58.0(18)
C2 C3 C8 Ru1 -116(2)
C6 C7 C8 C3 -13(2)
Ru1 C7 C8 C3 46.5(16)
C6 C7 C8 Ru1 -59.2(9)
C8B Ru1 C8 C3 -153(3)
C4 Ru1 C8 C3 -32.4(9)
C7B Ru1 C8 C3 -121.8(11)
C3B Ru1 C8 C3 10(2)
C5B Ru1 C8 C3 -53.0(9)
C4B Ru1 C8 C3 -17.8(9)
C6B Ru1 C8 C3 -91.5(10)
C5 Ru1 C8 C3 -71.8(9)
C7 Ru1 C8 C3 -136.9(11)
C6 Ru1 C8 C3 -107.5(10)
C8B Ru1 C8 C7 -16(2)
C3 Ru1 C8 C7 136.9(11)
C4 Ru1 C8 C7 104.4(6)
C7B Ru1 C8 C7 15.0(6)
C3B Ru1 C8 C7 146.7(17)
C5B Ru1 C8 C7 83.9(6)
C4B Ru1 C8 C7 119.0(6)
C6B Ru1 C8 C7 45.4(6)
C5 Ru1 C8 C7 65.0(6)
C6 Ru1 C8 C7 29.3(5)
C3 C2 C9 C14 -121(2)
C1 C2 C9 C14 118(2)
C3 C2 C9 C10 60(3)
C1 C2 C9 C10 -61(3)
C14 C9 C10 C11 3(3)
C2 C9 C10 C11 -178.0(18)
C9 C10 C11 C12 5(2)
C10 C11 C12 C13 -13(3)
C11 C12 C13 C14 12(3)
C12 C13 C14 C9 -4(3)
C10 C9 C14 C13 -4(3)
C2 C9 C14 C13 176.7(16)
C15 P1 C1B C2B -82.1(12)
C16 P1 C1B C2B 167.8(9)
C1 P1 C1B C2B -49(4)
Ru1 P1 C1B C2B 40.2(10)
P1 C1B C2B C3B -46.8(15)
P1 C1B C2B C9B -171.4(15)
C1B C2B C3B C8B 115(2)
C9B C2B C3B C8B -119(2)
C1B C2B C3B C4B -53(3)
C9B C2B C3B C4B 73(3)
C1B C2B C3B Ru1 34.3(14)
C9B C2B C3B Ru1 160.4(9)
C3 Ru1 C3B C8B 143(7)
C4 Ru1 C3B C8B 119.5(14)
C7B Ru1 C3B C8B 31.1(9)
C5B Ru1 C3B C8B 104.1(11)
C4B Ru1 C3B C8B 133.0(18)
C6B Ru1 C3B C8B 66.7(10)
C5 Ru1 C3B C8B 86.3(10)
C7 Ru1 C3B C8B 16.4(8)
C8 Ru1 C3B C8B -5.6(12)
C6 Ru1 C3B C8B 49.0(10)
C8B Ru1 C3B C4B -133.0(18)
C3 Ru1 C3B C4B 10(5)
C4 Ru1 C3B C4B -13.5(8)
C7B Ru1 C3B C4B -101.9(12)
C5B Ru1 C3B C4B -28.9(9)
C6B Ru1 C3B C4B -66.3(10)
C5 Ru1 C3B C4B -46.7(10)
C7 Ru1 C3B C4B -116.6(13)
C8 Ru1 C3B C4B -139(2)
C6 Ru1 C3B C4B -83.9(11)
C8B Ru1 C3B C2B 111.8(14)
C3 Ru1 C3B C2B -105(6)
C4 Ru1 C3B C2B -128.7(13)
C7B Ru1 C3B C2B 142.9(11)
C5B Ru1 C3B C2B -144.1(11)
C4B Ru1 C3B C2B -115.2(15)
C6B Ru1 C3B C2B 178.4(11)
C5 Ru1 C3B C2B -162.0(11)
C7 Ru1 C3B C2B 128.2(11)
C8 Ru1 C3B C2B 106.2(18)
C6 Ru1 C3B C2B 160.8(11)
C8B C3B C4B C5B 0(4)
C2B C3B C4B C5B 168.2(18)
Ru1 C3B C4B C5B 51.5(16)
C8B C3B C4B Ru1 -51(2)
C2B C3B C4B Ru1 117(3)
C8B Ru1 C4B C3B 29.2(11)
C3 Ru1 C4B C3B -4(2)
C4 Ru1 C4B C3B 137(2)
C7B Ru1 C4B C3B 67.5(12)
C5B Ru1 C4B C3B 132.8(14)
C6B Ru1 C4B C3B 103.0(12)
C5 Ru1 C4B C3B 118.0(13)
C7 Ru1 C4B C3B 52.2(12)
C8 Ru1 C4B C3B 20.4(12)
C6 Ru1 C4B C3B 87.7(12)
C8B Ru1 C4B C5B -103.6(8)
C3 Ru1 C4B C5B -137.3(15)
C4 Ru1 C4B C5B 4.2(15)
C7B Ru1 C4B C5B -65.3(7)
C3B Ru1 C4B C5B -132.8(14)
C6B Ru1 C4B C5B -29.8(6)
C5 Ru1 C4B C5B -14.8(6)
C7 Ru1 C4B C5B -80.6(6)
C8 Ru1 C4B C5B -112.4(7)
C6 Ru1 C4B C5B -45.1(6)
C3B C4B C5B C6B 5(3)
Ru1 C4B C5B C6B 56.2(11)
C3B C4B C5B Ru1 -51(2)
C8B Ru1 C5B C4B 66.5(7)
C3 Ru1 C5B C4B 20.5(7)
C4 Ru1 C5B C4B -2.9(10)
C7B Ru1 C5B C4B 103.7(7)
C3B Ru1 C5B C4B 28.9(8)
C6B Ru1 C5B C4B 131.3(10)
C5 Ru1 C5B C4B 139.9(16)
C7 Ru1 C5B C4B 92.3(6)
C8 Ru1 C5B C4B 54.9(6)
C6 Ru1 C5B C4B 120.7(8)
C8B Ru1 C5B C6B -64.8(7)
C3 Ru1 C5B C6B -110.8(9)
C4 Ru1 C5B C6B -134.2(13)
C7B Ru1 C5B C6B -27.6(6)
C3B Ru1 C5B C6B -102.4(8)
C4B Ru1 C5B C6B -131.3(10)
C5 Ru1 C5B C6B 8.6(11)
C7 Ru1 C5B C6B -39.0(7)
C8 Ru1 C5B C6B -76.4(7)
C6 Ru1 C5B C6B -10.6(7)
C4B C5B C6B C7B -6(2)
Ru1 C5B C6B C7B 50.4(12)
C4B C5B C6B Ru1 -56.2(10)
C8B Ru1 C6B C7B -28.7(7)
C3 Ru1 C6B C7B -78.2(8)
C4 Ru1 C6B C7B -114.1(9)
C3B Ru1 C6B C7B -66.8(8)
C5B Ru1 C6B C7B -133.7(11)
C4B Ru1 C6B C7B -103.9(8)
C5 Ru1 C6B C7B -141.8(16)
C7 Ru1 C6B C7B -6.3(7)
C8 Ru1 C6B C7B -39.7(7)
C6 Ru1 C6B C7B 16.7(14)
C8B Ru1 C6B C5B 105.0(7)
C3 Ru1 C6B C5B 55.4(7)
C4 Ru1 C6B C5B 19.5(6)
C7B Ru1 C6B C5B 133.7(11)
C3B Ru1 C6B C5B 66.9(7)
C4B Ru1 C6B C5B 29.7(6)
C5 Ru1 C6B C5B -8.1(10)
C7 Ru1 C6B C5B 127.4(9)
C8 Ru1 C6B C5B 94.0(7)
C6 Ru1 C6B C5B 150(2)
C5B C6B C7B C8B 1(2)
Ru1 C6B C7B C8B 52.0(13)
C5B C6B C7B Ru1 -50.8(12)
C8B Ru1 C7B C6B 134.3(11)
C3 Ru1 C7B C6B 92.0(9)
C4 Ru1 C7B C6B 51.2(7)
C3B Ru1 C7B C6B 103.2(9)
C5B Ru1 C7B C6B 28.8(7)
C4B Ru1 C7B C6B 65.8(8)
C5 Ru1 C7B C6B 15.2(7)
C7 Ru1 C7B C6B 161(2)
C8 Ru1 C7B C6B 124.8(9)
C6 Ru1 C7B C6B -14.6(12)
C3 Ru1 C7B C8B -42.3(7)
C4 Ru1 C7B C8B -83.2(7)
C3B Ru1 C7B C8B -31.1(7)
C5B Ru1 C7B C8B -105.6(8)
C4B Ru1 C7B C8B -68.5(7)
C6B Ru1 C7B C8B -134.3(11)
C5 Ru1 C7B C8B -119.2(8)
C7 Ru1 C7B C8B 26.7(15)
C8 Ru1 C7B C8B -9.6(7)
C6 Ru1 C7B C8B -148.9(15)
C6B C7B C8B C3B 4(3)
Ru1 C7B C8B C3B 59(2)
C6B C7B C8B Ru1 -54.8(13)
C4B C3B C8B C7B -5(4)
C2B C3B C8B C7B -172.8(19)
Ru1 C3B C8B C7B -58.6(16)
C4B C3B C8B Ru1 54(2)
C2B C3B C8B Ru1 -114(3)
C3 Ru1 C8B C7B 120.1(10)
C4 Ru1 C8B C7B 85.8(7)
C3B Ru1 C8B C7B 129.4(14)
C5B Ru1 C8B C7B 63.8(7)
C4B Ru1 C8B C7B 100.8(8)
C6B Ru1 C8B C7B 27.1(7)
C5 Ru1 C8B C7B 45.6(7)
C7 Ru1 C8B C7B -15.8(8)
C8 Ru1 C8B C7B 142(3)
C6 Ru1 C8B C7B 12.2(6)
C3 Ru1 C8B C3B -9.3(16)
C4 Ru1 C8B C3B -43.6(11)
C7B Ru1 C8B C3B -129.4(14)
C5B Ru1 C8B C3B -65.6(11)
C4B Ru1 C8B C3B -28.6(11)
C6B Ru1 C8B C3B -102.3(12)
C5 Ru1 C8B C3B -83.8(11)
C7 Ru1 C8B C3B -145.2(15)
C8 Ru1 C8B C3B 13(3)
C6 Ru1 C8B C3B -117.2(12)
C3B C2B C9B C14B -84(3)
C1B C2B C9B C14B 39(4)
C3B C2B C9B C10B 91(3)
C1B C2B C9B C10B -145(3)
C14B C9B C10B C11B -2(4)
C2B C9B C10B C11B -177(2)
C9B C10B C11B C12B -6(3)
C10B C11B C12B C13B 12(4)
C11B C12B C13B C14B -10(4)
C12B C13B C14B C9B 1(4)
C10B C9B C14B C13B 4(4)
C2B C9B C14B C13B 179(2)
C15 P1 C16 C19 65.5(3)
C1B P1 C16 C19 179.2(7)
C1 P1 C16 C19 169.2(6)
Ru1 P1 C16 C19 -67.8(3)
C15 P1 C16 C17 -174.8(3)
C1B P1 C16 C17 -61.1(7)
C1 P1 C16 C17 -71.1(6)
Ru1 P1 C16 C17 51.9(4)
C15 P1 C16 C18 -55.1(4)
C1B P1 C16 C18 58.6(7)
C1 P1 C16 C18 48.6(6)
Ru1 P1 C16 C18 171.6(3)
